data_4310062
loop_
_publ_author_name
'Peter H. Dinolfo'
'Kurt D. Benkstein'
'Charlotte L. Stern'
'Joseph T. Hupp'

_publ_section_title
;
C- and Z-Shaped Coordination Compounds. Synthesis, Structure, and
Spectroelectrochemistry of cis-
and trans-[Re(CO)3(L)]2-2,2'-bisbenzimidizolate with L = 4-Phenylpyridine,
2,4'-Bipyridine, or Pyridine
;
_journal_name_full 'Inorganic Chemistry'
_journal_page_first 8707
_journal_page_last 8714
_journal_paper_doi 10.1021/ic050894u
_journal_volume 44
_journal_year 2005
_chemical_formula_sum 'C75 H65 N9 O10.5 Re3'
_chemical_formula_weight 1818.96
_chemical_name_systematic
; 
 ? 
;
_space_group_IT_number 14
_symmetry_cell_setting monoclinic
_symmetry_space_group_name_Hall '-P 2yn'
_symmetry_space_group_name_H-M 'P 1 21/n 1'
_atom_sites_solution_hydrogens geom
_atom_sites_solution_primary direct
_atom_sites_solution_secondary difmap
_audit_creation_method SHELXL-97
_cell_angle_alpha 90.00
_cell_angle_beta 95.0500(10)
_cell_angle_gamma 90.00
_cell_formula_units_Z 4
_cell_length_a 12.2442(7)
_cell_length_b 27.6324(16)
_cell_length_c 22.4781(12)
_cell_measurement_temperature 153(2)
_cell_volume 7575.6(7)
_computing_cell_refinement 'Bruker SMART'
_computing_data_collection 'Bruker SMART'
_computing_data_reduction 'Bruker SHELXTL'
_computing_molecular_graphics 'Bruker SHELXTL'
_computing_publication_material 'Bruker SHELXTL'
_computing_structure_refinement 'SHELXL-97 (Sheldrick, 1997)'
_computing_structure_solution 'SHELXS-97 (Sheldrick, 1990)'
_diffrn_ambient_temperature 153(2)
_diffrn_measured_fraction_theta_full 0.965
_diffrn_measured_fraction_theta_max 0.965
_diffrn_measurement_device_type 'CCD area detector'
_diffrn_measurement_method 'omega scans'
_diffrn_radiation_monochromator graphite
_diffrn_radiation_source 'fine-focus sealed tube'
_diffrn_radiation_type MoK\a
_diffrn_radiation_wavelength 0.71073
_diffrn_reflns_av_R_equivalents 0.0769
_diffrn_reflns_av_sigmaI/netI 0.0934
_diffrn_reflns_limit_h_max 16
_diffrn_reflns_limit_h_min -16
_diffrn_reflns_limit_k_max 36
_diffrn_reflns_limit_k_min -36
_diffrn_reflns_limit_l_max 29
_diffrn_reflns_limit_l_min -28
_diffrn_reflns_number 69472
_diffrn_reflns_theta_full 28.29
_diffrn_reflns_theta_max 28.29
_diffrn_reflns_theta_min 1.17
_exptl_absorpt_coefficient_mu 4.843
_exptl_absorpt_correction_T_max 0.8241
_exptl_absorpt_correction_T_min 0.6485
_exptl_absorpt_correction_type integration
_exptl_crystal_colour yellow
_exptl_crystal_density_diffrn 1.595
_exptl_crystal_density_method 'not measured'
_exptl_crystal_description plate
_exptl_crystal_F_000 3548
_exptl_crystal_size_max 0.93
_exptl_crystal_size_mid 0.54
_exptl_crystal_size_min 0.50
_refine_diff_density_max 1.946
_refine_diff_density_min -0.689
_refine_diff_density_rms 0.202
_refine_ls_extinction_method none
_refine_ls_goodness_of_fit_ref 0.961
_refine_ls_hydrogen_treatment mixed
_refine_ls_matrix_type full
_refine_ls_number_parameters 861
_refine_ls_number_reflns 18173
_refine_ls_number_restraints 20
_refine_ls_restrained_S_all 0.967
_refine_ls_R_factor_all 0.0891
_refine_ls_R_factor_gt 0.0422
_refine_ls_shift/su_max 0.173
_refine_ls_shift/su_mean 0.003
_refine_ls_structure_factor_coef Fsqd
_refine_ls_weighting_details 'calc w=1/[\s^2^(Fo^2^)+(0.0492P)^2^+0.0000P] where P=(Fo^2^+2Fc^2^)/3'
_refine_ls_weighting_scheme calc
_refine_ls_wR_factor_gt 0.0956
_refine_ls_wR_factor_ref 0.1115
_reflns_number_gt 11054
_reflns_number_total 18173
_reflns_threshold_expression >2sigma(I)
_cod_data_source_file ic050894usi20050602_034818_1.cif
_cod_data_source_block 1trans
_cod_depositor_comments
;
The following automatic conversions were performed:
'_symmetry_cell_setting' value 'Monoclinic' changed to 'monoclinic'
according to '/home/saulius/struct/CIF-dictionaries/cif_core.dic'
dictionary named 'cif_core.dic' version 2.4.1 from 2010-06-29.

Automatic conversion script
Id: cif_fix_enum 1527 2010-12-29 10:47:43Z saulius 

Disordered hexane molecule was marked as such according to the text of
the original publication. Tag _atom_site_attached_hydrogens was added
with numbers of attached hydrogens for the hexane molecules. As a result,
published and calculated summary formulae match.

Andrius Merkys
2015-09-15
;
_cod_original_formula_sum 'C75 H65 N9 O10.50 Re3'
_cod_database_code 4310062

loop_
_symmetry_equiv_pos_as_xyz
'x, y, z'
'-x+1/2, y+1/2, -z+1/2'
'-x, -y, -z'
'x-1/2, -y-1/2, z-1/2'

loop_
_atom_site_label
_atom_site_type_symbol
_atom_site_fract_x
_atom_site_fract_y
_atom_site_fract_z
_atom_site_U_iso_or_equiv
_atom_site_adp_type
_atom_site_occupancy
_atom_site_symmetry_multiplicity
_atom_site_calc_flag
_atom_site_refinement_flags
_atom_site_disorder_assembly
_atom_site_disorder_group
_atom_site_attached_hydrogens
Re1 Re 0.716004(9) 0.183850(4) 0.874346(5) 0.02924(3) Uani 1 1 d . . . 0
Re2 Re 1.047229(9) 0.308214(4) 0.792966(5) 0.02761(3) Uani 1 1 d . . . 0
Re3 Re 0.321682(9) 1.016321(4) 0.411293(5) 0.02678(3) Uani 1 1 d . . . 0
N1 N 1.01400(17) 0.26578(8) 0.71083(10) 0.0289(7) Uani 1 1 d . . . 0
N2 N 0.86809(17) 0.30333(8) 0.79639(10) 0.0256(6) Uani 1 1 d . . . 0
N3 N 1.02758(18) 0.23695(8) 0.83552(10) 0.0304(7) Uani 1 1 d . . . 0
N4 N 0.89545(17) 0.18600(8) 0.86579(10) 0.0284(7) Uani 1 1 d . . . 0
N5 N 0.73443(18) 0.25325(8) 0.82653(10) 0.0318(7) Uani 1 1 d . . . 0
N6 N 0.64411(17) 0.99314(8) 0.49095(10) 0.0261(6) Uani 1 1 d . . . 0
N7 N 0.50222(17) 1.01192(8) 0.42145(9) 0.0260(6) Uani 1 1 d . . . 0
N8 N 0.33464(16) 0.93766(8) 0.41320(9) 0.0252(6) Uani 1 1 d . . . 0
N9 N 0.76274(17) 0.22888(8) 0.95387(10) 0.0295(7) Uani 1 1 d . . . 0
O1 O 1.08620(19) 0.36460(8) 0.91112(9) 0.0538(8) Uani 1 1 d . . . 0
O2 O 1.29564(15) 0.30328(8) 0.78829(10) 0.0479(7) Uani 1 1 d . . . 0
O3 O 0.72162(19) 0.09027(8) 0.94737(10) 0.0583(8) Uani 1 1 d . . . 0
O4 O 0.46938(15) 0.19457(8) 0.88555(10) 0.0471(7) Uani 1 1 d . . . 0
O5 O 0.07166(17) 1.01378(9) 0.41159(11) 0.0606(8) Uani 1 1 d . . . 0
O6 O 0.30803(18) 1.01698(7) 0.27487(9) 0.0433(7) Uani 1 1 d . . . 0
O7 O 0.31332(19) 1.12752(8) 0.41611(10) 0.0513(7) Uani 1 1 d . . . 0
O8 O 1.04307(19) 0.40350(8) 0.72285(9) 0.0496(7) Uani 1 1 d . . . 0
O9 O 0.65194(19) 0.12319(9) 0.76294(10) 0.0609(8) Uani 1 1 d . . . 0
O10 O 1.0172(2) 0.09486(10) 0.69101(11) 0.0787(10) Uani 1 1 d D . . 0
C1 C 0.2958(2) 0.86100(10) 0.45755(12) 0.0309(8) Uani 1 1 d . . . 0
H1 H 0.2619 0.8442 0.4879 0.037 Uiso 1 1 calc R . . 0
C2 C 0.2883(2) 0.91033(10) 0.45399(12) 0.0316(8) Uani 1 1 d . . . 0
H2 H 0.2478 0.9265 0.4822 0.038 Uiso 1 1 calc R . . 0
C3 C 0.3529(2) 0.83541(10) 0.41677(12) 0.0256(8) Uani 1 1 d . . . 0
C4 C 0.4016(2) 0.86273(10) 0.37418(12) 0.0288(8) Uani 1 1 d . . . 0
H4 H 0.4414 0.8472 0.3452 0.035 Uiso 1 1 calc R . . 0
C5 C 0.3917(2) 0.91253(10) 0.37420(12) 0.0277(8) Uani 1 1 d . . . 0
H5 H 0.4270 0.9303 0.3452 0.033 Uiso 1 1 calc R . . 0
C6 C 0.9970(2) 0.16380(10) 0.87988(12) 0.0292(8) Uani 1 1 d . . . 0
C7 C 1.0791(2) 0.19604(10) 0.86121(12) 0.0304(8) Uani 1 1 d . . . 0
C8 C 0.8412(2) 0.26134(10) 0.81973(12) 0.0294(8) Uani 1 1 d . . . 0
C9 C 0.9221(2) 0.22785(10) 0.84040(12) 0.0270(8) Uani 1 1 d . . . 0
C10 C 0.7664(2) 0.32667(10) 0.78528(12) 0.0272(8) Uani 1 1 d . . . 0
C11 C 0.6834(2) 0.29516(10) 0.80421(12) 0.0279(8) Uani 1 1 d . . . 0
C12 C 0.5745(2) 0.30877(11) 0.79867(12) 0.0325(8) Uani 1 1 d . . . 0
H12 H 0.5188 0.2875 0.8098 0.039 Uiso 1 1 calc R . . 0
C13 C 0.5493(2) 0.35406(11) 0.77653(13) 0.0374(9) Uani 1 1 d . . . 0
H13 H 0.4751 0.3645 0.7734 0.045 Uiso 1 1 calc R . . 0
C14 C 0.7408(2) 0.37155(10) 0.76185(12) 0.0318(8) Uani 1 1 d . . . 0
H14 H 0.7957 0.3922 0.7486 0.038 Uiso 1 1 calc R . . 0
C15 C 0.6308(2) 0.38557(11) 0.75835(13) 0.0377(9) Uani 1 1 d . . . 0
H15 H 0.6105 0.4168 0.7435 0.045 Uiso 1 1 calc R . . 0
C16 C 1.2018(2) 0.30491(10) 0.79011(13) 0.0337(9) Uani 1 1 d . . . 0
C17 C 1.0454(2) 0.36791(11) 0.74912(13) 0.0351(9) Uani 1 1 d . . . 0
C18 C 1.0710(2) 0.34337(11) 0.86708(13) 0.0361(9) Uani 1 1 d . . . 0
C19 C 0.5628(2) 0.19038(11) 0.88245(13) 0.0342(9) Uani 1 1 d . . . 0
C20 C 0.7194(2) 0.12568(11) 0.91959(13) 0.0368(9) Uani 1 1 d . . . 0
C21 C 0.1661(2) 1.01477(11) 0.41084(13) 0.0358(9) Uani 1 1 d . . . 0
C22 C 0.3105(2) 1.01797(10) 0.32647(13) 0.0324(8) Uani 1 1 d . . . 0
C23 C 0.3181(2) 1.08562(11) 0.41418(12) 0.0324(8) Uani 1 1 d . . . 0
C24 C 0.6866(2) 1.00037(10) 0.43632(12) 0.0290(8) Uani 1 1 d . . . 0
C25 C 0.8115(2) 1.00972(12) 0.36197(13) 0.0445(10) Uani 1 1 d . . . 0
H25 H 0.8841 1.0090 0.3501 0.053 Uiso 1 1 calc R . . 0
C26 C 0.7944(2) 0.99892(11) 0.42076(13) 0.0360(9) Uani 1 1 d . . . 0
H26 H 0.8536 0.9909 0.4492 0.043 Uiso 1 1 calc R . . 0
C27 C 0.5993(2) 1.01178(9) 0.39289(12) 0.0254(7) Uani 1 1 d . . . 0
C28 C 0.6178(2) 1.02249(10) 0.33416(12) 0.0319(8) Uani 1 1 d . . . 0
H28 H 0.5588 1.0301 0.3053 0.038 Uiso 1 1 calc R . . 0
C29 C 0.9361(2) 0.27864(11) 0.66794(12) 0.0322(8) Uani 1 1 d . . . 0
H29 H 0.8916 0.3059 0.6746 0.039 Uiso 1 1 calc R . . 0
C30 C 1.0734(2) 0.22613(11) 0.70030(13) 0.0351(9) Uani 1 1 d . . . 0
H30 H 1.1276 0.2159 0.7305 0.042 Uiso 1 1 calc R . . 0
C31 C 0.8400(2) 0.21414(11) 0.99678(13) 0.0334(9) Uani 1 1 d . . . 0
H31 H 0.8786 0.1850 0.9907 0.040 Uiso 1 1 calc R . . 0
C32 C 0.9808(2) 0.21353(11) 0.60307(13) 0.0327(8) Uani 1 1 d . . . 0
C33 C 0.9652(2) 0.18639(11) 0.54570(13) 0.0351(9) Uani 1 1 d . . . 0
C34 C 0.3594(2) 0.78236(10) 0.41789(12) 0.0287(8) Uani 1 1 d . . . 0
C35 C 0.3635(2) 0.75541(10) 0.36361(13) 0.0321(8) Uani 1 1 d . . . 0
H35 H 0.3637 0.7720 0.3266 0.039 Uiso 1 1 calc R . . 0
C36 C 0.3671(2) 0.70562(10) 0.36464(14) 0.0353(9) Uani 1 1 d . . . 0
H36 H 0.3712 0.6880 0.3286 0.042 Uiso 1 1 calc R . . 0
C37 C 0.3646(2) 0.68088(11) 0.41914(13) 0.0371(9) Uani 1 1 d . . . 0
H37 H 0.3671 0.6465 0.4198 0.045 Uiso 1 1 calc R . . 0
C38 C 0.5366(2) 1.00057(10) 0.47757(12) 0.0246(7) Uani 1 1 d . . . 0
C39 C 0.7120(2) 0.27118(10) 0.96261(12) 0.0306(8) Uani 1 1 d . . . 0
H39 H 0.6586 0.2826 0.9326 0.037 Uiso 1 1 calc R . . 0
C40 C 0.7342(2) 0.29805(11) 1.01247(13) 0.0355(9) Uani 1 1 d . . . 0
H40 H 0.6972 0.3280 1.0162 0.043 Uiso 1 1 calc R . . 0
C41 C 0.8105(2) 0.28267(10) 1.05872(12) 0.0277(8) Uani 1 1 d . . . 0
C42 C 0.8649(2) 0.23938(11) 1.04839(13) 0.0347(9) Uani 1 1 d . . . 0
H42 H 0.9194 0.2275 1.0774 0.042 Uiso 1 1 calc R . . 0
C43 C 0.3586(2) 0.70632(11) 0.47184(13) 0.0367(9) Uani 1 1 d . . . 0
H43 H 0.3556 0.6895 0.5085 0.044 Uiso 1 1 calc R . . 0
C44 C 0.6782(2) 0.14586(12) 0.80423(13) 0.0423(10) Uani 1 1 d . . . 0
C45 C 1.0247(2) 0.11993(10) 0.90676(13) 0.0360(9) Uani 1 1 d . . . 0
H45 H 0.9705 0.0988 0.9199 0.043 Uiso 1 1 calc R . . 0
C46 C 1.1892(2) 0.18299(11) 0.86843(12) 0.0344(9) Uani 1 1 d . . . 0
H46 H 1.2444 0.2037 0.8555 0.041 Uiso 1 1 calc R . . 0
C47 C 1.2155(2) 0.13917(11) 0.89486(13) 0.0381(9) Uani 1 1 d . . . 0
H47 H 1.2903 0.1297 0.9005 0.046 Uiso 1 1 calc R . . 0
C48 C 1.0599(2) 0.19988(11) 0.64874(13) 0.0362(9) Uani 1 1 d . . . 0
H48 H 1.1044 0.1723 0.6438 0.043 Uiso 1 1 calc R . . 0
C49 C 0.9180(2) 0.25368(11) 0.61418(13) 0.0348(9) Uani 1 1 d . . . 0
H49 H 0.8622 0.2642 0.5850 0.042 Uiso 1 1 calc R . . 0
C50 C 0.8312(2) 0.31011(10) 1.11565(13) 0.0317(8) Uani 1 1 d . . . 0
C51 C 0.8181(2) 0.36091(11) 1.11712(14) 0.0361(9) Uani 1 1 d . . . 0
H51 H 0.7983 0.3779 1.0810 0.043 Uiso 1 1 calc R . . 0
C52 C 0.3572(2) 0.75622(10) 0.47070(13) 0.0344(9) Uani 1 1 d . . . 0
H52 H 0.3545 0.7733 0.5072 0.041 Uiso 1 1 calc R . . 0
C53 C 0.9311(2) 0.20997(12) 0.49354(13) 0.0423(9) Uani 1 1 d . . . 0
H53 H 0.9183 0.2439 0.4939 0.051 Uiso 1 1 calc R . . 0
C54 C 0.7241(2) 1.02172(11) 0.31918(13) 0.0381(9) Uani 1 1 d . . . 0
H54 H 0.7392 1.0294 0.2795 0.046 Uiso 1 1 calc R . . 0
C55 C 0.9867(2) 0.13655(11) 0.54483(14) 0.0422(10) Uani 1 1 d . . . 0
H55 H 1.0105 0.1204 0.5809 0.051 Uiso 1 1 calc R . . 0
C56 C 0.9155(3) 0.18436(12) 0.44031(15) 0.0506(11) Uani 1 1 d . . . 0
H56 H 0.8892 0.2005 0.4046 0.061 Uiso 1 1 calc R . . 0
C57 C 0.9382(3) 0.13505(13) 0.43940(15) 0.0598(11) Uani 1 1 d . . . 0
H57 H 0.9297 0.1177 0.4028 0.072 Uiso 1 1 calc R . . 0
C58 C 0.8751(2) 0.31135(11) 1.22179(13) 0.0352(9) Uani 1 1 d . . . 0
H58 H 0.8966 0.2947 1.2579 0.042 Uiso 1 1 calc R . . 0
C59 C 0.8598(2) 0.36097(12) 1.22240(15) 0.0473(10) Uani 1 1 d . . . 0
H59 H 0.8673 0.3779 1.2593 0.057 Uiso 1 1 calc R . . 0
C60 C 0.8336(2) 0.38625(10) 1.17001(14) 0.0361(9) Uani 1 1 d . . . 0
H60 H 0.8263 0.4205 1.1705 0.043 Uiso 1 1 calc R . . 0
C61 C 1.1352(3) 0.10806(12) 0.91380(14) 0.0429(10) Uani 1 1 d . . . 0
H61 H 1.1569 0.0781 0.9319 0.052 Uiso 1 1 calc R . . 0
C62 C 0.8595(2) 0.28601(11) 1.16915(13) 0.0362(9) Uani 1 1 d . . . 0
H62 H 0.8680 0.2518 1.1693 0.043 Uiso 1 1 calc R . . 0
C63 C 1.0063(3) 0.04306(13) 0.76927(17) 0.0770(15) Uani 1 1 d D . . 0
H63A H 1.0303 0.0383 0.8121 0.092 Uiso 1 1 calc R . . 0
H63B H 1.0033 0.0113 0.7488 0.092 Uiso 1 1 calc R . . 0
C64 C 0.9074(3) 0.09684(18) 0.70769(18) 0.099(2) Uani 1 1 d D . . 0
H64A H 0.8567 0.0840 0.6747 0.118 Uiso 1 1 calc R . . 0
H64B H 0.8871 0.1309 0.7145 0.118 Uiso 1 1 calc R . . 0
C65 C 0.8956(3) 0.06922(15) 0.76099(17) 0.0744(15) Uani 1 1 d D . . 0
H65A H 0.8339 0.0460 0.7552 0.089 Uiso 1 1 calc R . . 0
H65B H 0.8845 0.0905 0.7954 0.089 Uiso 1 1 calc R . . 0
C66 C 1.0789(3) 0.07721(13) 0.74103(15) 0.0647(13) Uani 1 1 d D . . 0
H66A H 1.1018 0.1039 0.7688 0.078 Uiso 1 1 calc R . . 0
H66B H 1.1453 0.0604 0.7294 0.078 Uiso 1 1 calc R . . 0
C67 C 0.9738(3) 0.11100(13) 0.49253(15) 0.0511(9) Uiso 1 1 d . . . 0
H67 H 0.9888 0.0773 0.4922 0.061 Uiso 1 1 calc R . . 0
C68 C -0.0704(6) 0.6515(3) 0.4478(4) 0.102(3) Uiso 0.50 1 d PD A 1 3
C69 C 0.0368(5) 0.6295(3) 0.4717(3) 0.091(3) Uiso 0.50 1 d PD A 1 2
C70 C 0.0878(5) 0.5997(3) 0.4274(3) 0.085(3) Uiso 0.50 1 d PD A 1 2
C71 C 0.1789(6) 0.5671(3) 0.4416(4) 0.122(4) Uiso 0.50 1 d PD A 1 2
C72 C 0.2501(6) 0.5460(4) 0.3976(4) 0.166(6) Uiso 0.50 1 d PD A 1 2
C73 C 0.3673(5) 0.5254(3) 0.4096(4) 0.235(4) Uiso 1 1 d D . . 3
C83 C 0.4910(6) 0.5440(4) 0.4222(4) 0.179(6) Uiso 0.50 1 d PD A 2 2
C84 C 0.5569(6) 0.5718(3) 0.3792(4) 0.104(3) Uiso 0.50 1 d PD A 2 2
C85 C 0.6393(6) 0.6012(3) 0.4040(3) 0.085(3) Uiso 0.50 1 d PD A 2 2
C86 C 0.6829(5) 0.6259(3) 0.3535(3) 0.096(3) Uiso 0.50 1 d PD A 2 2
C87 C 0.7915(7) 0.6477(5) 0.3778(6) 0.181(6) Uiso 0.50 1 d PD A 2 3
O90 O 0.9730(6) 0.4566(3) 0.3966(3) 0.252(6) Uiso 0.50 1 d PD . . 0
C93 C 0.9809(5) 0.4627(3) 0.3406(3) 0.109(4) Uiso 0.50 1 d PD . . 0
H93A H 0.9991 0.4321 0.3208 0.131 Uiso 0.50 1 calc PR . . 0
H93B H 1.0360 0.4876 0.3330 0.131 Uiso 0.50 1 calc PR . . 0
C92 C 0.8731(6) 0.4782(4) 0.3224(3) 0.162(5) Uiso 0.50 1 d PD . . 0
H92A H 0.8282 0.4493 0.3112 0.194 Uiso 0.50 1 calc PR . . 0
H92B H 0.8757 0.4982 0.2860 0.194 Uiso 0.50 1 calc PR . . 0
C91 C 0.8154(6) 0.5066(4) 0.3667(3) 0.174(6) Uiso 0.50 1 d PD . . 0
H91A H 0.8187 0.5421 0.3607 0.209 Uiso 0.50 1 calc PR . . 0
H91B H 0.7392 0.4959 0.3703 0.209 Uiso 0.50 1 calc PR . . 0
C90 C 0.8899(6) 0.4897(4) 0.4120(3) 0.158(5) Uiso 0.50 1 d PD . . 0
H90A H 0.8479 0.4737 0.4421 0.190 Uiso 0.50 1 calc PR . . 0
H90B H 0.9270 0.5181 0.4316 0.190 Uiso 0.50 1 calc PR . . 0

loop_
_atom_site_aniso_label
_atom_site_aniso_U_11
_atom_site_aniso_U_22
_atom_site_aniso_U_33
_atom_site_aniso_U_23
_atom_site_aniso_U_13
_atom_site_aniso_U_12
Re1 0.02430(5) 0.03624(6) 0.02690(6) 0.00177(5) 0.00075(5) -0.00357(5)
Re2 0.02368(5) 0.03311(6) 0.02585(5) -0.00161(5) 0.00116(4) -0.00287(5)
Re3 0.02585(5) 0.02690(6) 0.02678(5) -0.00191(5) -0.00216(4) 0.00396(5)
N1 0.0229(11) 0.0304(12) 0.0329(13) -0.0027(11) -0.0003(10) -0.0005(10)
N2 0.0236(11) 0.0278(12) 0.0255(12) -0.0016(10) 0.0023(9) 0.0000(10)
N3 0.0270(11) 0.0358(13) 0.0282(12) -0.0035(11) 0.0011(10) 0.0019(11)
N4 0.0241(11) 0.0359(13) 0.0255(12) 0.0010(11) 0.0040(9) 0.0007(10)
N5 0.0268(12) 0.0346(13) 0.0345(13) 0.0024(11) 0.0057(10) -0.0025(11)
N6 0.0244(11) 0.0236(12) 0.0302(12) -0.0014(10) 0.0013(10) -0.0016(10)
N7 0.0296(11) 0.0243(12) 0.0234(11) 0.0011(10) -0.0010(10) 0.0014(10)
N8 0.0198(10) 0.0339(13) 0.0214(11) -0.0039(10) -0.0003(9) -0.0047(10)
N9 0.0216(11) 0.0362(13) 0.0312(12) 0.0046(11) 0.0046(10) -0.0019(10)
O1 0.0648(14) 0.0595(15) 0.0344(12) -0.0106(12) -0.0110(11) 0.0026(13)
O2 0.0224(10) 0.0662(15) 0.0549(14) -0.0039(12) 0.0017(10) -0.0036(10)
O3 0.0619(14) 0.0526(14) 0.0586(15) 0.0190(12) -0.0048(12) -0.0117(12)
O4 0.0235(10) 0.0613(14) 0.0573(14) 0.0014(12) 0.0080(10) -0.0066(10)
O5 0.0301(11) 0.0842(17) 0.0667(15) -0.0239(14) -0.0008(11) 0.0065(12)
O6 0.0664(14) 0.0340(11) 0.0282(11) 0.0028(10) -0.0026(10) 0.0041(11)
O7 0.0736(15) 0.0339(12) 0.0462(13) -0.0041(11) 0.0045(12) 0.0068(12)
O8 0.0709(15) 0.0374(12) 0.0396(12) 0.0046(11) -0.0010(11) -0.0111(11)
O9 0.0594(14) 0.0822(18) 0.0387(13) -0.0144(13) -0.0086(12) -0.0002(14)
O10 0.0770(17) 0.096(2) 0.0652(17) 0.0155(16) 0.0195(14) -0.0108(16)
C1 0.0292(14) 0.0363(16) 0.0276(15) -0.0039(13) 0.0049(12) -0.0090(13)
C2 0.0334(15) 0.0326(16) 0.0289(15) -0.0088(13) 0.0034(12) -0.0040(13)
C3 0.0263(14) 0.0245(14) 0.0246(14) -0.0026(12) -0.0047(12) -0.0008(11)
C4 0.0355(14) 0.0258(14) 0.0253(14) -0.0031(12) 0.0044(12) 0.0069(12)
C5 0.0285(14) 0.0328(15) 0.0217(13) 0.0052(12) 0.0022(11) 0.0027(12)
C6 0.0329(14) 0.0304(15) 0.0248(14) -0.0077(12) 0.0053(12) 0.0034(13)
C7 0.0272(14) 0.0372(16) 0.0263(14) -0.0019(13) -0.0005(12) 0.0037(13)
C8 0.0239(13) 0.0383(16) 0.0262(14) 0.0024(13) 0.0028(12) 0.0024(13)
C9 0.0218(13) 0.0318(15) 0.0278(14) -0.0007(12) 0.0040(11) 0.0002(12)
C10 0.0258(13) 0.0328(15) 0.0228(14) -0.0085(12) 0.0013(11) 0.0003(12)
C11 0.0255(13) 0.0371(16) 0.0205(13) 0.0003(12) -0.0011(11) 0.0000(12)
C12 0.0250(13) 0.0416(17) 0.0318(15) -0.0010(14) 0.0067(12) -0.0028(13)
C13 0.0288(14) 0.0467(18) 0.0367(17) -0.0034(15) 0.0023(13) 0.0065(14)
C14 0.0325(15) 0.0331(16) 0.0295(15) -0.0054(13) 0.0002(13) -0.0005(13)
C15 0.0365(16) 0.0320(16) 0.0441(18) -0.0104(14) 0.0003(14) 0.0063(14)
C16 0.0380(15) 0.0349(16) 0.0271(15) -0.0005(13) -0.0037(13) -0.0089(14)
C17 0.0360(15) 0.0345(16) 0.0349(16) -0.0060(14) 0.0035(13) -0.0015(14)
C18 0.0318(15) 0.0420(18) 0.0342(16) 0.0063(14) 0.0001(13) -0.0012(14)
C19 0.0328(15) 0.0367(16) 0.0325(16) 0.0040(14) -0.0002(13) -0.0056(14)
C20 0.0296(15) 0.0451(18) 0.0351(17) 0.0002(15) -0.0002(13) -0.0043(14)
C21 0.0314(15) 0.0403(17) 0.0344(16) -0.0096(14) -0.0042(13) 0.0021(14)
C22 0.0339(15) 0.0234(14) 0.0392(16) -0.0002(14) -0.0011(13) 0.0047(13)
C23 0.0409(16) 0.0352(16) 0.0198(14) -0.0068(13) -0.0045(12) 0.0027(14)
C24 0.0282(14) 0.0324(15) 0.0265(14) -0.0036(13) 0.0027(12) -0.0022(12)
C25 0.0361(16) 0.061(2) 0.0383(17) -0.0131(16) 0.0141(14) -0.0122(16)
C26 0.0303(15) 0.0398(17) 0.0378(17) -0.0106(14) 0.0024(13) 0.0008(13)
C27 0.0250(13) 0.0192(13) 0.0324(14) -0.0038(12) 0.0045(11) -0.0025(11)
C28 0.0360(15) 0.0305(15) 0.0293(15) 0.0037(13) 0.0028(13) 0.0017(13)
C29 0.0264(14) 0.0340(16) 0.0357(16) -0.0043(14) 0.0011(13) -0.0001(13)
C30 0.0281(14) 0.0415(17) 0.0348(16) 0.0021(14) -0.0018(13) 0.0035(14)
C31 0.0288(14) 0.0347(16) 0.0361(16) -0.0026(14) 0.0001(13) 0.0061(13)
C32 0.0248(14) 0.0382(16) 0.0356(16) -0.0069(14) 0.0054(12) -0.0071(13)
C33 0.0254(13) 0.0439(18) 0.0379(16) -0.0087(14) 0.0135(12) -0.0038(13)
C34 0.0196(12) 0.0295(15) 0.0365(16) -0.0025(13) 0.0001(12) -0.0057(12)
C35 0.0318(15) 0.0356(16) 0.0281(15) -0.0017(13) -0.0022(13) 0.0009(13)
C36 0.0316(15) 0.0328(16) 0.0409(17) -0.0108(14) -0.0007(14) 0.0019(13)
C37 0.0392(16) 0.0268(16) 0.0435(18) 0.0043(14) -0.0065(14) -0.0064(13)
C38 0.0227(12) 0.0194(13) 0.0313(15) 0.0031(12) 0.0012(11) -0.0010(11)
C39 0.0286(14) 0.0348(16) 0.0283(15) 0.0010(13) 0.0017(12) -0.0023(13)
C40 0.0300(15) 0.0319(16) 0.0444(18) 0.0046(14) 0.0026(14) 0.0043(13)
C41 0.0251(13) 0.0279(15) 0.0308(15) -0.0017(13) 0.0053(12) -0.0037(12)
C42 0.0307(14) 0.0375(17) 0.0342(16) -0.0020(14) -0.0059(13) 0.0011(13)
C43 0.0467(17) 0.0363(16) 0.0275(15) 0.0120(13) 0.0065(13) 0.0031(14)
C44 0.0310(15) 0.064(2) 0.0303(16) 0.0075(16) -0.0062(13) -0.0026(16)
C45 0.0380(16) 0.0293(16) 0.0399(17) -0.0004(14) -0.0006(14) -0.0028(13)
C46 0.0309(14) 0.0426(17) 0.0302(15) -0.0052(14) 0.0053(13) -0.0002(14)
C47 0.0304(15) 0.0402(17) 0.0433(18) -0.0052(15) 0.0017(14) 0.0100(14)
C48 0.0296(14) 0.0353(17) 0.0447(18) -0.0083(14) 0.0090(13) 0.0035(13)
C49 0.0286(14) 0.0393(17) 0.0348(16) -0.0042(14) -0.0079(13) 0.0017(13)
C50 0.0254(13) 0.0360(16) 0.0341(15) -0.0055(14) 0.0041(12) -0.0022(13)
C51 0.0299(14) 0.0348(16) 0.0441(18) -0.0022(15) 0.0057(13) -0.0061(13)
C52 0.0376(16) 0.0327(16) 0.0324(16) -0.0049(14) 0.0006(13) -0.0033(14)
C53 0.0447(17) 0.0510(19) 0.0324(16) -0.0138(15) 0.0112(14) -0.0188(15)
C54 0.0464(17) 0.0384(17) 0.0312(15) 0.0008(14) 0.0123(13) -0.0039(15)
C55 0.0394(16) 0.0463(18) 0.0411(17) -0.0181(15) 0.0043(14) -0.0084(15)
C56 0.057(2) 0.058(2) 0.0358(18) -0.0044(17) -0.0037(16) -0.0212(17)
C57 0.063(2) 0.068(2) 0.052(2) -0.0326(18) 0.0262(16) -0.0209(19)
C58 0.0266(14) 0.0471(18) 0.0316(16) -0.0061(14) 0.0009(12) -0.0036(14)
C59 0.0439(17) 0.0492(19) 0.0505(19) -0.0223(16) 0.0138(15) -0.0073(16)
C60 0.0393(16) 0.0227(15) 0.0470(18) -0.0064(14) 0.0085(14) 0.0010(13)
C61 0.0472(18) 0.0414(18) 0.0384(18) -0.0033(15) -0.0061(15) 0.0106(15)
C62 0.0315(15) 0.0368(17) 0.0413(17) -0.0059(15) 0.0083(13) -0.0031(14)
C63 0.108(3) 0.058(2) 0.069(3) 0.014(2) 0.030(2) 0.018(2)
C64 0.061(3) 0.139(4) 0.096(4) 0.024(3) 0.010(3) -0.001(3)
C65 0.066(2) 0.083(3) 0.076(3) -0.021(2) 0.014(2) -0.022(2)
C66 0.069(2) 0.068(2) 0.059(2) -0.022(2) 0.012(2) -0.002(2)

loop_
_atom_type_symbol
_atom_type_description
_atom_type_scat_dispersion_real
_atom_type_scat_dispersion_imag
_atom_type_scat_source
C C 0.0033 0.0016 'International Tables Vol C Tables 4.2.6.8 and 6.1.1.4'
H H 0.0000 0.0000 'International Tables Vol C Tables 4.2.6.8 and 6.1.1.4'
N N 0.0061 0.0033 'International Tables Vol C Tables 4.2.6.8 and 6.1.1.4'
O O 0.0106 0.0060 'International Tables Vol C Tables 4.2.6.8 and 6.1.1.4'
Re Re -1.0185 7.2310 'International Tables Vol C Tables 4.2.6.8 and 6.1.1.4'

loop_
_geom_angle_atom_site_label_1
_geom_angle_atom_site_label_2
_geom_angle_atom_site_label_3
_geom_angle
_geom_angle_site_symmetry_1
_geom_angle_site_symmetry_3
_geom_angle_publ_flag
C20 Re1 C19 90.24(12) . . ?
C20 Re1 C44 88.23(13) . . ?
C19 Re1 C44 87.82(13) . . ?
C20 Re1 N9 92.95(11) . . ?
C19 Re1 N9 93.22(10) . . ?
C44 Re1 N9 178.42(11) . . ?
C20 Re1 N5 172.51(10) . . ?
C19 Re1 N5 96.15(10) . . ?
C44 Re1 N5 95.89(12) . . ?
N9 Re1 N5 82.82(8) . . ?
C20 Re1 N4 95.38(10) . . ?
C19 Re1 N4 173.03(11) . . ?
C44 Re1 N4 96.46(11) . . ?
N9 Re1 N4 82.39(8) . . ?
N5 Re1 N4 77.97(8) . . ?
C16 Re2 C17 89.48(12) . . ?
C16 Re2 C18 88.75(12) . . ?
C17 Re2 C18 90.27(13) . . ?
C16 Re2 N1 93.29(10) . . ?
C17 Re2 N1 91.96(10) . . ?
C18 Re2 N1 176.99(11) . . ?
C16 Re2 N2 173.74(10) . . ?
C17 Re2 N2 95.93(10) . . ?
C18 Re2 N2 94.35(10) . . ?
N1 Re2 N2 83.42(8) . . ?
C16 Re2 N3 96.79(10) . . ?
C17 Re2 N3 171.82(10) . . ?
C18 Re2 N3 95.09(11) . . ?
N1 Re2 N3 82.48(8) . . ?
N2 Re2 N3 77.53(8) . . ?
C22 Re3 C21 90.67(12) . . ?
C22 Re3 C23 90.58(12) . . ?
C21 Re3 C23 89.80(13) . . ?
C22 Re3 N8 92.42(10) . . ?
C21 Re3 N8 92.79(11) . . ?
C23 Re3 N8 176.00(10) . . ?
C22 Re3 N7 95.05(10) . . ?
C21 Re3 N7 172.84(11) . . ?
C23 Re3 N7 94.44(10) . . ?
N8 Re3 N7 82.67(8) . . ?
C22 Re3 N6 171.31(10) . 3_676 ?
C21 Re3 N6 95.99(10) . 3_676 ?
C23 Re3 N6 95.00(10) . 3_676 ?
N8 Re3 N6 81.71(8) . 3_676 ?
N7 Re3 N6 77.92(8) . 3_676 ?
C29 N1 C30 116.7(2) . . ?
C29 N1 Re2 122.01(18) . . ?
C30 N1 Re2 121.29(18) . . ?
C8 N2 C10 103.0(2) . . ?
C8 N2 Re2 110.45(17) . . ?
C10 N2 Re2 146.56(18) . . ?
C9 N3 C7 102.7(2) . . ?
C9 N3 Re2 110.33(17) . . ?
C7 N3 Re2 146.98(18) . . ?
C9 N4 C6 103.3(2) . . ?
C9 N4 Re1 109.80(16) . . ?
C6 N4 Re1 146.61(19) . . ?
C8 N5 C11 103.3(2) . . ?
C8 N5 Re1 109.82(17) . . ?
C11 N5 Re1 146.50(18) . . ?
C38 N6 C24 102.5(2) . . ?
C38 N6 Re3 109.69(17) . 3_676 ?
C24 N6 Re3 147.18(17) . 3_676 ?
C38 N7 C27 102.9(2) . . ?
C38 N7 Re3 109.96(17) . . ?
C27 N7 Re3 146.77(17) . . ?
C2 N8 C5 115.0(2) . . ?
C2 N8 Re3 122.47(18) . . ?
C5 N8 Re3 122.51(18) . . ?
C39 N9 C31 117.4(2) . . ?
C39 N9 Re1 121.10(17) . . ?
C31 N9 Re1 121.45(19) . . ?
C66 O10 C64 105.0(3) . . ?
C2 C1 C3 120.1(3) . . ?
N8 C2 C1 124.6(3) . . ?
C4 C3 C1 116.5(2) . . ?
C4 C3 C34 121.8(2) . . ?
C1 C3 C34 121.7(2) . . ?
C5 C4 C3 119.8(3) . . ?
N8 C5 C4 124.0(3) . . ?
C45 C6 N4 131.5(3) . . ?
C45 C6 C7 121.4(3) . . ?
N4 C6 C7 107.1(2) . . ?
C46 C7 N3 131.0(3) . . ?
C46 C7 C6 120.1(3) . . ?
N3 C7 C6 108.8(2) . . ?
N2 C8 N5 117.8(2) . . ?
N2 C8 C9 121.0(2) . . ?
N5 C8 C9 121.1(3) . . ?
N3 C9 N4 118.2(2) . . ?
N3 C9 C8 120.7(3) . . ?
N4 C9 C8 121.2(2) . . ?
C14 C10 N2 130.6(3) . . ?
C14 C10 C11 121.4(2) . . ?
N2 C10 C11 108.0(2) . . ?
C12 C11 N5 131.3(3) . . ?
C12 C11 C10 120.8(3) . . ?
N5 C11 C10 107.8(2) . . ?
C13 C12 C11 117.7(3) . . ?
C12 C13 C15 121.7(3) . . ?
C10 C14 C15 117.2(3) . . ?
C14 C15 C13 121.0(3) . . ?
O2 C16 Re2 179.5(3) . . ?
O8 C17 Re2 179.3(3) . . ?
O1 C18 Re2 179.3(3) . . ?
O4 C19 Re1 178.0(3) . . ?
O3 C20 Re1 179.8(3) . . ?
O5 C21 Re3 178.9(3) . . ?
O6 C22 Re3 176.2(3) . . ?
O7 C23 Re3 178.4(3) . . ?
N6 C24 C26 130.8(2) . . ?
N6 C24 C27 108.8(2) . . ?
C26 C24 C27 120.4(3) . . ?
C26 C25 C54 122.0(3) . . ?
C25 C26 C24 117.2(3) . . ?
C28 C27 N7 130.6(2) . . ?
C28 C27 C24 121.6(2) . . ?
N7 C27 C24 107.7(2) . . ?
C54 C28 C27 117.8(3) . . ?
N1 C29 C49 122.8(3) . . ?
N1 C30 C48 123.7(3) . . ?
N9 C31 C42 122.8(3) . . ?
C49 C32 C48 116.3(3) . . ?
C49 C32 C33 121.9(2) . . ?
C48 C32 C33 121.8(3) . . ?
C53 C33 C55 119.8(3) . . ?
C53 C33 C32 120.4(3) . . ?
C55 C33 C32 119.8(3) . . ?
C52 C34 C35 117.4(3) . . ?
C52 C34 C3 121.9(3) . . ?
C35 C34 C3 120.7(2) . . ?
C36 C35 C34 120.5(3) . . ?
C35 C36 C37 119.8(3) . . ?
C43 C37 C36 120.4(3) . . ?
N7 C38 N6 118.1(2) . . ?
N7 C38 C38 121.1(3) . 3_676 ?
N6 C38 C38 120.7(3) . 3_676 ?
N9 C39 C40 122.4(3) . . ?
C39 C40 C41 121.4(3) . . ?
C42 C41 C40 115.6(3) . . ?
C42 C41 C50 122.0(2) . . ?
C40 C41 C50 122.3(2) . . ?
C31 C42 C41 120.3(3) . . ?
C52 C43 C37 119.6(3) . . ?
O9 C44 Re1 177.6(3) . . ?
C6 C45 C61 117.2(3) . . ?
C47 C46 C7 117.8(3) . . ?
C46 C47 C61 121.9(3) . . ?
C30 C48 C32 120.2(3) . . ?
C32 C49 C29 120.3(3) . . ?
C62 C50 C51 118.4(3) . . ?
C62 C50 C41 120.6(3) . . ?
C51 C50 C41 121.0(3) . . ?
C60 C51 C50 121.2(3) . . ?
C43 C52 C34 122.2(3) . . ?
C33 C53 C56 120.1(3) . . ?
C28 C54 C25 120.9(3) . . ?
C67 C55 C33 120.7(3) . . ?
C53 C56 C57 119.9(3) . . ?
C56 C57 C67 120.0(3) . . ?
C62 C58 C59 120.3(3) . . ?
C60 C59 C58 120.9(3) . . ?
C51 C60 C59 118.8(3) . . ?
C45 C61 C47 121.6(3) . . ?
C58 C62 C50 120.4(3) . . ?
C66 C63 C65 101.9(3) . . ?
O10 C64 C65 111.4(3) . . ?
C64 C65 C63 101.5(3) . . ?
O10 C66 C63 105.5(3) . . ?
C55 C67 C57 119.4(3) . . ?
C70 C69 C68 113.1(7) . . ?
C71 C70 C69 124.2(7) . . ?
C70 C71 C72 125.4(7) . . ?
C71 C72 C73 127.9(8) . . ?
C72 C73 C83 139.7(8) . . ?
C84 C83 C73 126.6(7) . . ?
C85 C84 C83 116.9(7) . . ?
C84 C85 C86 105.4(6) . . ?
C85 C86 C87 105.8(7) . . ?
C93 O90 C90 105.7(7) . . ?
O90 C93 C92 100.0(6) . . ?
C93 C92 C91 116.9(7) . . ?
C90 C91 C92 89.6(6) . . ?
C91 C90 O90 118.2(7) . . ?

loop_
_geom_bond_atom_site_label_1
_geom_bond_atom_site_label_2
_geom_bond_distance
_geom_bond_site_symmetry_2
_geom_bond_publ_flag
Re1 C20 1.900(3) . ?
Re1 C19 1.909(3) . ?
Re1 C44 1.916(3) . ?
Re1 N9 2.212(2) . ?
Re1 N5 2.220(2) . ?
Re1 N4 2.223(2) . ?
Re2 C16 1.901(3) . ?
Re2 C17 1.921(3) . ?
Re2 C18 1.928(3) . ?
Re2 N1 2.195(2) . ?
Re2 N2 2.206(2) . ?
Re2 N3 2.212(2) . ?
Re3 C22 1.900(3) . ?
Re3 C21 1.905(3) . ?
Re3 C23 1.917(3) . ?
Re3 N8 2.180(2) . ?
Re3 N7 2.206(2) . ?
Re3 N6 2.216(2) 3_676 ?
N1 C29 1.343(3) . ?
N1 C30 1.347(4) . ?
N2 C8 1.327(4) . ?
N2 C10 1.405(3) . ?
N3 C9 1.330(3) . ?
N3 C7 1.395(4) . ?
N4 C9 1.342(4) . ?
N4 C6 1.398(3) . ?
N5 C8 1.348(3) . ?
N5 C11 1.388(4) . ?
N6 C38 1.340(3) . ?
N6 C24 1.390(4) . ?
N6 Re3 2.216(2) 3_676 ?
N7 C38 1.332(3) . ?
N7 C27 1.400(3) . ?
N8 C2 1.350(4) . ?
N8 C5 1.359(3) . ?
N9 C39 1.346(4) . ?
N9 C31 1.353(3) . ?
O1 C18 1.151(4) . ?
O2 C16 1.155(3) . ?
O3 C20 1.160(4) . ?
O4 C19 1.158(3) . ?
O5 C21 1.158(4) . ?
O6 C22 1.158(3) . ?
O7 C23 1.160(4) . ?
O8 C17 1.146(4) . ?
O9 C44 1.142(4) . ?
O10 C66 1.387(4) . ?
O10 C64 1.428(4) . ?
C1 C2 1.368(4) . ?
C1 C3 1.394(4) . ?
C3 C4 1.394(4) . ?
C3 C34 1.468(4) . ?
C4 C5 1.381(4) . ?
C6 C45 1.383(4) . ?
C6 C7 1.433(4) . ?
C7 C46 1.391(4) . ?
C8 C9 1.404(4) . ?
C10 C14 1.373(4) . ?
C10 C11 1.431(4) . ?
C11 C12 1.381(4) . ?
C12 C13 1.372(4) . ?
C13 C15 1.411(4) . ?
C14 C15 1.398(4) . ?
C24 C26 1.395(4) . ?
C24 C27 1.419(4) . ?
C25 C26 1.389(4) . ?
C25 C54 1.413(4) . ?
C27 C28 1.391(4) . ?
C28 C54 1.374(4) . ?
C29 C49 1.392(4) . ?
C30 C48 1.365(4) . ?
C31 C42 1.365(4) . ?
C32 C49 1.386(4) . ?
C32 C48 1.400(4) . ?
C32 C33 1.489(4) . ?
C33 C53 1.374(4) . ?
C33 C55 1.403(4) . ?
C34 C52 1.392(4) . ?
C34 C35 1.434(4) . ?
C35 C36 1.377(4) . ?
C36 C37 1.406(4) . ?
C37 C43 1.385(4) . ?
C38 C38 1.407(5) 3_676 ?
C39 C40 1.352(4) . ?
C40 C41 1.401(4) . ?
C41 C42 1.398(4) . ?
C41 C50 1.490(4) . ?
C43 C52 1.379(4) . ?
C45 C61 1.387(4) . ?
C46 C47 1.374(4) . ?
C47 C61 1.401(4) . ?
C50 C62 1.391(4) . ?
C50 C51 1.414(4) . ?
C51 C60 1.378(4) . ?
C53 C56 1.389(4) . ?
C55 C67 1.368(5) . ?
C56 C57 1.391(5) . ?
C57 C67 1.402(5) . ?
C58 C62 1.374(4) . ?
C58 C59 1.384(4) . ?
C59 C60 1.382(4) . ?
C63 C66 1.478(5) . ?
C63 C65 1.533(5) . ?
C64 C65 1.438(6) . ?
C68 C69 1.502(9) . ?
C69 C70 1.474(9) . ?
C70 C71 1.448(9) . ?
C71 C72 1.495(11) . ?
C72 C73 1.545(9) . ?
C73 C83 1.600(9) . ?
C83 C84 1.522(11) . ?
C84 C85 1.375(9) . ?
C85 C86 1.465(9) . ?
C86 C87 1.516(11) . ?
O90 C93 1.281(9) . ?
O90 C90 1.432(11) . ?
C93 C92 1.414(9) . ?
C92 C91 1.492(11) . ?
C91 C90 1.387(10) . ?
